data_1519491
loop_
_publ_author_name
'Kilburn, J. D.'
'Hursthouse, Michael B.'
'Coles, Simon J.'
'Berry, M. B.'
'Patient, L.'

_publ_section_title
;
 7-(Methylidene)-8-((p-toluenesulfonato)amino)-1-(trimethylsily)-8-
 azabicyclo(3.2.1)octane
;
_journal_name_full 'Crystal Structure Report Archive'
_journal_page_first 86
_journal_year 2002
_chemical_formula_sum 'C18 H28 N2 O2 S Si'
_chemical_formula_weight 364.57
_space_group_IT_number 2
_symmetry_cell_setting triclinic
_symmetry_space_group_name_Hall '-P 1'
_symmetry_space_group_name_H-M 'P -1'
_atom_sites_solution_hydrogens geom
_atom_sites_solution_primary direct
_atom_sites_solution_secondary difmap
_cell_angle_alpha 85.016(2)
_cell_angle_beta 88.2630(10)
_cell_angle_gamma 87.538(2)
_cell_formula_units_Z 4
_cell_length_a 8.9559(4)
_cell_length_b 9.0489(4)
_cell_length_c 24.0779(13)
_cell_measurement_reflns_used 18333
_cell_measurement_temperature 120(2)
_cell_measurement_theta_max 27.48
_cell_measurement_theta_min 2.91
_cell_volume 1941.43(16)
_computing_cell_refinement 'DENZO (Otwinowski & Minor, 1997) & COLLECT (Hooft, 1998)'
_computing_data_collection 'COLLECT (Hooft, 1998)'
_computing_data_reduction 'DENZO (Otwinowski & Minor, 1997) & COLLECT (Hooft, 1998)'
_computing_structure_refinement 'SHELXL-97 (Sheldrick, 1997)'
_computing_structure_solution 'SHELXS-97 (Sheldrick, 1990)'
_diffrn_ambient_temperature 120(2)
_diffrn_detector_area_resol_mean 9.091
_diffrn_measured_fraction_theta_full 0.733
_diffrn_measured_fraction_theta_max 0.733
_diffrn_measurement_device_type 'Bruker-Nonius KappaCCD'
_diffrn_measurement_method '\F & \w scans'
_diffrn_radiation_monochromator graphite
_diffrn_radiation_source 'Bruker-Nonius FR591 rotating anode'
_diffrn_radiation_type MoK\a
_diffrn_radiation_wavelength 0.71073
_diffrn_reflns_av_R_equivalents 0.0484
_diffrn_reflns_av_sigmaI/netI 0.0608
_diffrn_reflns_limit_h_max 11
_diffrn_reflns_limit_h_min -11
_diffrn_reflns_limit_k_max 10
_diffrn_reflns_limit_k_min -8
_diffrn_reflns_limit_l_max 31
_diffrn_reflns_limit_l_min -31
_diffrn_reflns_number 13750
_diffrn_reflns_theta_full 27.45
_diffrn_reflns_theta_max 27.45
_diffrn_reflns_theta_min 3.14
_exptl_absorpt_coefficient_mu 0.241
_exptl_absorpt_correction_T_max 0.9763
_exptl_absorpt_correction_T_min 0.9312
_exptl_absorpt_correction_type multi-scan
_exptl_absorpt_process_details 'SORTAV Blessing (1997)'
_exptl_crystal_colour colourless
_exptl_crystal_density_diffrn 1.247
_exptl_crystal_density_method 'not measured'
_exptl_crystal_description prism
_exptl_crystal_F_000 784
_exptl_crystal_size_max 0.30
_exptl_crystal_size_mid 0.14
_exptl_crystal_size_min 0.10
_refine_diff_density_max 1.846
_refine_diff_density_min -0.502
_refine_diff_density_rms 0.085
_refine_ls_extinction_coef 0.016(3)
_refine_ls_extinction_expression Fc^*^=kFc[1+0.001xFc^2^\l^3^/sin(2\q)]^-1/4^
_refine_ls_extinction_method SHELXL
_refine_ls_goodness_of_fit_ref 1.050
_refine_ls_hydrogen_treatment constr
_refine_ls_matrix_type full
_refine_ls_number_parameters 442
_refine_ls_number_reflns 6515
_refine_ls_number_restraints 18
_refine_ls_restrained_S_all 1.049
_refine_ls_R_factor_all 0.1175
_refine_ls_R_factor_gt 0.0984
_refine_ls_shift/su_max 0.230
_refine_ls_shift/su_mean 0.011
_refine_ls_structure_factor_coef Fsqd
_refine_ls_weighting_details 'calc w=1/[\s^2^(Fo^2^)+(0.0902P)^2^+8.2962P] where P=(Fo^2^+2Fc^2^)/3'
_refine_ls_weighting_scheme calc
_refine_ls_wR_factor_gt 0.2430
_refine_ls_wR_factor_ref 0.2550
_reflns_number_gt 5157
_reflns_number_total 6515
_reflns_threshold_expression >2sigma(I)
_cod_data_source_file eCrystal-86.cif
_cod_data_source_block 02sot051
_cod_depositor_comments
;
Citation :
Kilburn, J. D. and Hursthouse, Michael B. and Coles, Simon J. and 
Berry, M. B. and Patient, L. (2002) 
University of Southampton, Crystal Structure Report Archive. 
(doi:10.5258/ecrystals/86)

More at:
http://ecrystals.chem.soton.ac.uk/86/

The following automatic conversions were performed:

'_symmetry_cell_setting' value 'Triclinic' changed to 'triclinic'
according to the built-in table from CIF Core dictionary named
'cif_core.dic' version 2.4.1 from 2010-06-29.

Automatic conversion script
Id: cif_fix_values 3271 2015-04-21 07:52:19Z andrius 
;
_cod_original_sg_symbol_H-M P-1
_cod_database_code 1519491

loop_
_symmetry_equiv_pos_as_xyz
'x, y, z'
'-x, -y, -z'

loop_
_atom_site_label
_atom_site_type_symbol
_atom_site_fract_x
_atom_site_fract_y
_atom_site_fract_z
_atom_site_U_iso_or_equiv
_atom_site_adp_type
_atom_site_occupancy
_atom_site_symmetry_multiplicity
_atom_site_calc_flag
_atom_site_refinement_flags
_atom_site_disorder_assembly
_atom_site_disorder_group
C1 C 0.0955(8) 0.2115(8) 0.2132(2) 0.0529(16) Uani 1 1 d . . .
H1A H 0.0072 0.2231 0.1899 0.079 Uiso 1 1 calc R . .
H1B H 0.0833 0.2769 0.2436 0.079 Uiso 1 1 calc R . .
H1C H 0.1067 0.1082 0.2290 0.079 Uiso 1 1 calc R . .
C2 C 0.2326(7) 0.2518(6) 0.1783(2) 0.0397(13) Uani 1 1 d . . .
C3 C 0.3693(8) 0.2691(7) 0.2025(2) 0.0517(16) Uani 1 1 d . . .
H3 H 0.3773 0.2527 0.2418 0.062 Uiso 1 1 calc R . .
C4 C 0.4930(7) 0.3097(7) 0.1703(2) 0.0491(16) Uani 1 1 d . . .
H4 H 0.5851 0.3226 0.1875 0.059 Uiso 1 1 calc R . .
C5 C 0.4830(6) 0.3318(6) 0.1127(2) 0.0326(11) Uani 1 1 d . . .
C6 C 0.3477(6) 0.3149(6) 0.0877(2) 0.0322(11) Uani 1 1 d . . .
H6 H 0.3399 0.3321 0.0484 0.039 Uiso 1 1 calc R . .
C7 C 0.2243(6) 0.2728(6) 0.1203(2) 0.0370(12) Uani 1 1 d . . .
H7 H 0.1327 0.2580 0.1031 0.044 Uiso 1 1 calc R . .
C8 C 0.4567(6) 0.6934(7) 0.1347(2) 0.0429(14) Uani 1 1 d . . .
H8 H 0.3832 0.6190 0.1260 0.051 Uiso 1 1 calc R . .
C9 C 0.4427(10) 0.7267(9) 0.1946(3) 0.067(2) Uani 1 1 d . . .
H9A H 0.3373 0.7556 0.2033 0.081 Uiso 1 1 calc R . .
H9B H 0.4691 0.6354 0.2186 0.081 Uiso 1 1 calc R . .
C10 C 0.5385(9) 0.8456(9) 0.2079(3) 0.067(2) Uani 1 1 d . . .
H10A H 0.5439 0.8471 0.2489 0.080 Uiso 1 1 calc R . .
H10B H 0.4960 0.9429 0.1925 0.080 Uiso 1 1 calc R . .
C11 C 0.6924(7) 0.8191(7) 0.1832(2) 0.0458(14) Uani 1 1 d . . .
H11A H 0.7435 0.7376 0.2063 0.055 Uiso 1 1 calc R . .
H11B H 0.7495 0.9096 0.1855 0.055 Uiso 1 1 calc R . .
C12 C 0.6989(6) 0.7792(6) 0.1216(2) 0.0324(11) Uani 1 1 d . . .
C13 C 0.6047(7) 0.8929(6) 0.0864(2) 0.0393(13) Uani 1 1 d . . .
C14 C 0.4396(8) 0.8388(8) 0.0950(3) 0.0582(19) Uani 1 1 d . . .
H14A H 0.3743 0.9140 0.1123 0.070 Uiso 1 1 calc R . .
H14B H 0.3973 0.8185 0.0590 0.070 Uiso 1 1 calc R . .
C15 C 0.6424(9) 1.0083(8) 0.0559(3) 0.0618(19) Uani 1 1 d . . .
H15A H 0.7443 1.0337 0.0528 0.074 Uiso 1 1 calc R . .
H15B H 0.5686 1.0688 0.0362 0.074 Uiso 1 1 calc R . .
C16 C 0.9915(7) 0.5962(8) 0.1423(3) 0.0549(17) Uani 1 1 d . . .
H16A H 0.9398 0.5053 0.1371 0.082 Uiso 1 1 calc R . .
H16B H 0.9830 0.6168 0.1816 0.082 Uiso 1 1 calc R . .
H16C H 1.0973 0.5833 0.1314 0.082 Uiso 1 1 calc R . .
C17 C 1.0018(8) 0.9268(8) 0.1122(3) 0.0615(19) Uani 1 1 d . . .
H17A H 1.0261 0.9220 0.1518 0.092 Uiso 1 1 calc R . .
H17B H 0.9359 1.0142 0.1029 0.092 Uiso 1 1 calc R . .
H17C H 1.0940 0.9341 0.0894 0.092 Uiso 1 1 calc R . .
C18 C 0.9323(7) 0.7277(9) 0.0229(3) 0.0550(18) Uani 1 1 d . . .
H18A H 1.0383 0.7359 0.0123 0.083 Uiso 1 1 calc R . .
H18B H 0.8732 0.8039 0.0008 0.083 Uiso 1 1 calc R . .
H18C H 0.8998 0.6292 0.0158 0.083 Uiso 1 1 calc R . .
C19 C 0.7366(9) 0.1322(10) 0.2848(3) 0.076(2) Uani 1 1 d . . .
H19A H 0.7340 0.0398 0.3091 0.114 Uiso 1 1 calc R . .
H19B H 0.8349 0.1394 0.2660 0.114 Uiso 1 1 calc R . .
H19C H 0.6591 0.1328 0.2569 0.114 Uiso 1 1 calc R . .
C20 C 0.7088(6) 0.2615(9) 0.3189(3) 0.0538(17) Uani 1 1 d . . .
C21 C 0.7133(7) 0.4073(10) 0.2961(3) 0.060(2) Uani 1 1 d . . .
H21 H 0.7406 0.4261 0.2578 0.072 Uiso 1 1 calc R . .
C22 C 0.6792(6) 0.5270(9) 0.3275(2) 0.0550(18) Uani 1 1 d . . .
H22 H 0.6837 0.6263 0.3113 0.066 Uiso 1 1 calc R . .
C23 C 0.6387(6) 0.4962(8) 0.3830(2) 0.0453(15) Uani 1 1 d . . .
C24 C 0.6358(7) 0.3535(8) 0.4072(3) 0.0541(17) Uani 1 1 d . . .
H24 H 0.6103 0.3352 0.4457 0.065 Uiso 1 1 calc R . .
C25 C 0.6702(7) 0.2359(9) 0.3750(3) 0.0556(17) Uani 1 1 d . . .
H25 H 0.6674 0.1369 0.3916 0.067 Uiso 1 1 calc R . .
C26 C 0.2661(9) 0.5138(9) 0.3628(4) 0.076(2) Uani 1 1 d . . .
H26 H 0.3553 0.4540 0.3502 0.091 Uiso 1 1 calc R . .
C27 C 0.1805(13) 0.4218(18) 0.3981(5) 0.133(5) Uani 1 1 d . . .
H27A H 0.1429 0.3412 0.3777 0.160 Uiso 1 1 calc R . .
H27B H 0.2414 0.3763 0.4293 0.160 Uiso 1 1 calc R . .
C28 C 0.0633(17) 0.5044(12) 0.4184(4) 0.122(5) Uani 1 1 d U . .
H28A H 0.0322 0.4528 0.4546 0.146 Uiso 1 1 calc R . .
H28B H -0.0203 0.4980 0.3929 0.146 Uiso 1 1 calc R . .
C29 C 0.0732(7) 0.6625(9) 0.4277(3) 0.0597(19) Uani 1 1 d . . .
H29A H 0.1085 0.6697 0.4659 0.072 Uiso 1 1 calc R . .
H29B H -0.0282 0.7102 0.4255 0.072 Uiso 1 1 calc R . .
C30 C 0.1789(6) 0.7502(8) 0.3857(2) 0.0496(16) Uani 1 1 d . . .
C31 C 0.1147(9) 0.7381(14) 0.3267(3) 0.095(3) Uani 1 1 d U . .
C32 C 0.1739(13) 0.5715(14) 0.3088(3) 0.121(5) Uani 1 1 d U . .
H32A H 0.0896 0.5075 0.3034 0.145 Uiso 1 1 calc R . .
H32B H 0.2387 0.5788 0.2747 0.145 Uiso 1 1 calc R . .
C33 C 0.0031(18) 0.8051(18) 0.3075(5) 0.158(6) Uani 1 1 d . . .
H33A H -0.0531 0.8719 0.3291 0.190 Uiso 1 1 calc R . .
H33B H -0.0270 0.7901 0.2710 0.190 Uiso 1 1 calc R . .
C34 C 0.3437(9) 1.0275(9) 0.3457(3) 0.073(2) Uani 1 1 d . . .
H34A H 0.2978 1.0248 0.3094 0.109 Uiso 1 1 calc R . .
H34B H 0.4390 0.9700 0.3460 0.109 Uiso 1 1 calc R . .
H34C H 0.3615 1.1307 0.3522 0.109 Uiso 1 1 calc R . .
C35 C 0.0344(10) 1.0575(12) 0.4019(4) 0.092(3) Uani 1 1 d . . .
H35A H 0.0015 1.0794 0.3635 0.138 Uiso 1 1 calc R . .
H35B H 0.0482 1.1507 0.4186 0.138 Uiso 1 1 calc R . .
H35C H -0.0414 1.0006 0.4236 0.138 Uiso 1 1 calc R . .
C36 C 0.2981(8) 0.9558(9) 0.4714(3) 0.0609(19) Uani 1 1 d . . .
H36A H 0.2912 1.0586 0.4814 0.091 Uiso 1 1 calc R . .
H36B H 0.4032 0.9212 0.4702 0.091 Uiso 1 1 calc R . .
H36C H 0.2430 0.8927 0.4994 0.091 Uiso 1 1 calc R . .
N1 N 0.6231(5) 0.5803(5) 0.06972(17) 0.0335(10) Uani 1 1 d . . .
H1 H 0.6221 0.6366 0.0380 0.040 Uiso 1 1 calc R . .
N2 N 0.6130(5) 0.6395(5) 0.12308(17) 0.0329(10) Uani 1 1 d . . .
N3 N 0.3991(5) 0.6373(6) 0.43048(18) 0.0482(13) Uani 1 1 d . . .
H3A H 0.3542 0.6243 0.4634 0.058 Uiso 1 1 calc R . .
N4 N 0.3191(5) 0.6540(6) 0.38012(17) 0.0414(12) Uani 1 1 d . . .
O1 O 0.7686(4) 0.3475(5) 0.10151(17) 0.0456(10) Uani 1 1 d . . .
O2 O 0.6208(4) 0.3660(4) 0.01594(14) 0.0363(9) Uani 1 1 d . . .
O3 O 0.6319(4) 0.6114(5) 0.47892(15) 0.0508(11) Uani 1 1 d . . .
O4 O 0.6194(5) 0.7812(5) 0.39250(18) 0.0555(12) Uani 1 1 d . . .
Si1 Si 0.90468(17) 0.75478(18) 0.09812(6) 0.0365(4) Uani 1 1 d . . .
Si2 Si 0.2160(2) 0.9460(2) 0.40169(7) 0.0549(6) Uani 1 1 d . . .
S1 S 0.63694(14) 0.39732(15) 0.07288(5) 0.0335(4) Uani 1 1 d . . .
S2 S 0.58087(16) 0.6438(2) 0.42277(6) 0.0464(4) Uani 1 1 d . . .

loop_
_atom_site_aniso_label
_atom_site_aniso_U_11
_atom_site_aniso_U_22
_atom_site_aniso_U_33
_atom_site_aniso_U_23
_atom_site_aniso_U_13
_atom_site_aniso_U_12
C1 0.064(4) 0.053(4) 0.042(3) -0.001(3) 0.011(3) -0.017(3)
C2 0.046(3) 0.031(3) 0.042(3) 0.000(2) 0.007(2) -0.008(3)
C3 0.063(4) 0.056(4) 0.034(3) 0.011(3) -0.005(3) -0.013(3)
C4 0.045(4) 0.056(4) 0.043(3) 0.015(3) -0.011(3) -0.010(3)
C5 0.036(3) 0.026(3) 0.035(3) -0.0019(19) -0.001(2) -0.001(2)
C6 0.033(3) 0.028(3) 0.036(3) -0.0042(19) -0.001(2) -0.008(2)
C7 0.040(3) 0.036(3) 0.036(3) -0.004(2) 0.002(2) -0.009(2)
C8 0.037(3) 0.044(4) 0.049(3) -0.016(2) 0.008(2) -0.008(3)
C9 0.093(6) 0.064(5) 0.044(4) -0.015(3) 0.018(3) -0.003(4)
C10 0.075(5) 0.077(6) 0.050(4) -0.019(3) 0.008(3) 0.004(4)
C11 0.057(4) 0.036(4) 0.044(3) -0.006(2) 0.001(3) 0.003(3)
C12 0.038(3) 0.025(3) 0.035(3) -0.0067(19) -0.003(2) -0.004(2)
C13 0.048(3) 0.031(3) 0.040(3) -0.009(2) -0.009(2) 0.000(3)
C14 0.055(4) 0.072(5) 0.048(3) -0.020(3) -0.013(3) 0.028(4)
C15 0.072(5) 0.051(5) 0.062(4) -0.004(3) -0.011(3) 0.011(4)
C16 0.039(4) 0.048(4) 0.080(5) -0.011(3) -0.020(3) -0.001(3)
C17 0.048(4) 0.052(5) 0.089(5) -0.022(4) -0.004(3) -0.020(3)
C18 0.037(3) 0.079(5) 0.053(4) -0.021(3) 0.012(3) -0.022(3)
C19 0.056(5) 0.106(7) 0.068(5) -0.026(4) -0.002(4) 0.010(4)
C20 0.021(3) 0.080(5) 0.061(4) -0.012(3) -0.006(2) 0.006(3)
C21 0.036(4) 0.102(6) 0.045(3) -0.013(4) -0.003(3) -0.010(4)
C22 0.033(3) 0.091(6) 0.039(3) 0.007(3) -0.008(2) -0.007(3)
C23 0.023(3) 0.069(5) 0.042(3) 0.002(3) -0.006(2) 0.001(3)
C24 0.036(3) 0.076(5) 0.047(3) 0.009(3) -0.002(2) 0.013(3)
C25 0.035(3) 0.070(5) 0.060(4) -0.001(3) -0.004(3) 0.015(3)
C26 0.054(5) 0.052(5) 0.123(7) 0.004(4) -0.033(5) -0.008(4)
C27 0.083(8) 0.194(15) 0.116(9) 0.046(9) -0.049(7) -0.034(9)
C28 0.196(13) 0.095(8) 0.062(5) 0.016(5) 0.036(7) 0.068(8)
C29 0.033(3) 0.093(6) 0.055(4) -0.009(3) -0.014(3) -0.007(3)
C30 0.027(3) 0.083(5) 0.038(3) -0.007(3) -0.008(2) 0.015(3)
C31 0.046(4) 0.191(11) 0.045(4) -0.014(5) -0.018(3) 0.050(5)
C32 0.158(10) 0.174(12) 0.045(4) -0.051(5) 0.028(5) -0.102(9)
C33 0.180(15) 0.186(15) 0.100(9) 0.026(9) -0.019(9) 0.029(12)
C34 0.081(6) 0.072(5) 0.061(4) 0.012(4) 0.012(4) 0.013(4)
C35 0.075(6) 0.111(8) 0.088(6) -0.015(5) -0.019(5) 0.047(6)
C36 0.050(4) 0.081(5) 0.051(4) 0.000(3) -0.009(3) 0.011(4)
N1 0.038(3) 0.027(3) 0.035(2) -0.0026(17) 0.0075(17) -0.0065(19)
N2 0.030(2) 0.034(3) 0.035(2) -0.0064(17) 0.0010(17) -0.0004(19)
N3 0.026(2) 0.084(4) 0.032(2) 0.003(2) -0.0058(18) 0.004(2)
N4 0.030(2) 0.061(3) 0.032(2) 0.001(2) -0.0058(17) 0.005(2)
O1 0.033(2) 0.038(3) 0.067(3) -0.0099(18) -0.0082(18) 0.0031(18)
O2 0.038(2) 0.029(2) 0.042(2) -0.0101(15) 0.0072(15) -0.0031(16)
O3 0.033(2) 0.080(3) 0.038(2) 0.0009(19) -0.0097(16) 0.004(2)
O4 0.039(2) 0.072(3) 0.054(2) 0.010(2) -0.0086(18) -0.004(2)
Si1 0.0287(8) 0.0386(10) 0.0434(8) -0.0083(6) -0.0031(6) -0.0054(7)
Si2 0.0470(11) 0.0758(14) 0.0378(9) 0.0054(8) -0.0004(7) 0.0229(9)
S1 0.0286(7) 0.0279(8) 0.0444(7) -0.0061(5) 0.0011(5) -0.0021(6)
S2 0.0277(8) 0.0698(12) 0.0399(7) 0.0054(7) -0.0068(5) 0.0022(7)

loop_
_atom_type_symbol
_atom_type_description
_atom_type_scat_dispersion_real
_atom_type_scat_dispersion_imag
_atom_type_scat_source
C C 0.0033 0.0016 'International Tables Vol C Tables 4.2.6.8 and 6.1.1.4'
H H 0.0000 0.0000 'International Tables Vol C Tables 4.2.6.8 and 6.1.1.4'
N N 0.0061 0.0033 'International Tables Vol C Tables 4.2.6.8 and 6.1.1.4'
O O 0.0106 0.0060 'International Tables Vol C Tables 4.2.6.8 and 6.1.1.4'
Si Si 0.0817 0.0704 'International Tables Vol C Tables 4.2.6.8 and 6.1.1.4'
S S 0.1246 0.1234 'International Tables Vol C Tables 4.2.6.8 and 6.1.1.4'

loop_
_geom_angle_atom_site_label_1
_geom_angle_atom_site_label_2
_geom_angle_atom_site_label_3
_geom_angle
_geom_angle_site_symmetry_1
_geom_angle_site_symmetry_3
C2 C1 H1A 109.5 . .
C2 C1 H1B 109.5 . .
H1A C1 H1B 109.5 . .
C2 C1 H1C 109.5 . .
H1A C1 H1C 109.5 . .
H1B C1 H1C 109.5 . .
C7 C2 C3 118.5(5) . .
C7 C2 C1 120.0(5) . .
C3 C2 C1 121.5(5) . .
C4 C3 C2 121.0(5) . .
C4 C3 H3 119.5 . .
C2 C3 H3 119.5 . .
C3 C4 C5 119.9(6) . .
C3 C4 H4 120.0 . .
C5 C4 H4 120.0 . .
C4 C5 C6 119.9(5) . .
C4 C5 S1 119.3(4) . .
C6 C5 S1 120.5(4) . .
C7 C6 C5 119.8(5) . .
C7 C6 H6 120.1 . .
C5 C6 H6 120.1 . .
C6 C7 C2 120.8(5) . .
C6 C7 H7 119.6 . .
C2 C7 H7 119.6 . .
N2 C8 C9 108.5(5) . .
N2 C8 C14 103.4(5) . .
C9 C8 C14 110.9(5) . .
N2 C8 H8 111.3 . .
C9 C8 H8 111.3 . .
C14 C8 H8 111.3 . .
C10 C9 C8 113.1(6) . .
C10 C9 H9A 108.9 . .
C8 C9 H9A 109.0 . .
C10 C9 H9B 109.0 . .
C8 C9 H9B 109.0 . .
H9A C9 H9B 107.8 . .
C9 C10 C11 109.2(6) . .
C9 C10 H10A 109.8 . .
C11 C10 H10A 109.8 . .
C9 C10 H10B 109.9 . .
C11 C10 H10B 109.8 . .
H10A C10 H10B 108.3 . .
C10 C11 C12 115.7(5) . .
C10 C11 H11A 108.3 . .
C12 C11 H11A 108.3 . .
C10 C11 H11B 108.4 . .
C12 C11 H11B 108.4 . .
H11A C11 H11B 107.4 . .
N2 C12 C13 104.1(4) . .
N2 C12 C11 103.9(4) . .
C13 C12 C11 109.3(4) . .
N2 C12 Si1 114.0(3) . .
C13 C12 Si1 116.1(4) . .
C11 C12 Si1 108.7(4) . .
C15 C13 C12 130.5(6) . .
C15 C13 C14 124.9(6) . .
C12 C13 C14 104.7(5) . .
C8 C14 C13 103.8(5) . .
C8 C14 H14A 111.0 . .
C13 C14 H14A 111.0 . .
C8 C14 H14B 111.0 . .
C13 C14 H14B 111.0 . .
H14A C14 H14B 109.0 . .
C13 C15 H15A 120.0 . .
C13 C15 H15B 120.0 . .
H15A C15 H15B 120.0 . .
Si1 C16 H16A 109.5 . .
Si1 C16 H16B 109.5 . .
H16A C16 H16B 109.5 . .
Si1 C16 H16C 109.5 . .
H16A C16 H16C 109.5 . .
H16B C16 H16C 109.5 . .
Si1 C17 H17A 109.5 . .
Si1 C17 H17B 109.5 . .
H17A C17 H17B 109.5 . .
Si1 C17 H17C 109.5 . .
H17A C17 H17C 109.5 . .
H17B C17 H17C 109.5 . .
Si1 C18 H18A 109.5 . .
Si1 C18 H18B 109.5 . .
H18A C18 H18B 109.5 . .
Si1 C18 H18C 109.5 . .
H18A C18 H18C 109.5 . .
H18B C18 H18C 109.5 . .
C20 C19 H19A 109.5 . .
C20 C19 H19B 109.5 . .
H19A C19 H19B 109.5 . .
C20 C19 H19C 109.5 . .
H19A C19 H19C 109.5 . .
H19B C19 H19C 109.5 . .
C25 C20 C21 118.2(7) . .
C25 C20 C19 119.2(7) . .
C21 C20 C19 122.5(7) . .
C22 C21 C20 122.2(6) . .
C22 C21 H21 118.9 . .
C20 C21 H21 118.9 . .
C23 C22 C21 117.6(7) . .
C23 C22 H22 121.2 . .
C21 C22 H22 121.2 . .
C24 C23 C22 121.8(6) . .
C24 C23 S2 119.1(5) . .
C22 C23 S2 119.0(5) . .
C23 C24 C25 119.5(6) . .
C23 C24 H24 120.2 . .
C25 C24 H24 120.2 . .
C20 C25 C24 120.7(7) . .
C20 C25 H25 119.7 . .
C24 C25 H25 119.7 . .
C27 C26 N4 121.5(10) . .
C27 C26 C32 110.0(7) . .
N4 C26 C32 101.3(6) . .
C27 C26 H26 107.8 . .
N4 C26 H26 107.8 . .
C32 C26 H26 107.8 . .
C28 C27 C26 108.3(13) . .
C28 C27 H27A 110.0 . .
C26 C27 H27A 110.0 . .
C28 C27 H27B 110.0 . .
C26 C27 H27B 110.0 . .
H27A C27 H27B 108.4 . .
C27 C28 C29 122.9(13) . .
C27 C28 H28A 106.6 . .
C29 C28 H28A 106.6 . .
C27 C28 H28B 106.6 . .
C29 C28 H28B 106.6 . .
H28A C28 H28B 106.6 . .
C28 C29 C30 114.5(7) . .
C28 C29 H29A 108.6 . .
C30 C29 H29A 108.6 . .
C28 C29 H29B 108.7 . .
C30 C29 H29B 108.6 . .
H29A C29 H29B 107.6 . .
N4 C30 C29 106.5(5) . .
N4 C30 C31 98.9(5) . .
C29 C30 C31 106.0(6) . .
N4 C30 Si2 113.4(4) . .
C29 C30 Si2 116.0(4) . .
C31 C30 Si2 114.4(6) . .
C33 C31 C30 126.3(10) . .
C33 C31 C32 123.3(11) . .
C30 C31 C32 105.2(6) . .
C26 C32 C31 99.9(5) . .
C26 C32 H32A 111.8 . .
C31 C32 H32A 111.8 . .
C26 C32 H32B 111.8 . .
C31 C32 H32B 111.8 . .
H32A C32 H32B 109.5 . .
C31 C33 H33A 120.0 . .
C31 C33 H33B 120.0 . .
H33A C33 H33B 120.0 . .
Si2 C34 H34A 109.5 . .
Si2 C34 H34B 109.5 . .
H34A C34 H34B 109.5 . .
Si2 C34 H34C 109.5 . .
H34A C34 H34C 109.5 . .
H34B C34 H34C 109.5 . .
Si2 C35 H35A 109.5 . .
Si2 C35 H35B 109.5 . .
H35A C35 H35B 109.5 . .
Si2 C35 H35C 109.5 . .
H35A C35 H35C 109.5 . .
H35B C35 H35C 109.5 . .
Si2 C36 H36A 109.5 . .
Si2 C36 H36B 109.5 . .
H36A C36 H36B 109.5 . .
Si2 C36 H36C 109.5 . .
H36A C36 H36C 109.5 . .
H36B C36 H36C 109.5 . .
N2 N1 S1 114.2(3) . .
N2 N1 H1 122.9 . .
S1 N1 H1 122.9 . .
N1 N2 C8 109.9(4) . .
N1 N2 C12 110.1(4) . .
C8 N2 C12 102.7(4) . .
N4 N3 S2 115.2(3) . .
N4 N3 H3A 122.4 . .
S2 N3 H3A 122.4 . .
N3 N4 C26 113.9(5) . .
N3 N4 C30 111.6(4) . .
C26 N4 C30 104.3(5) . .
C18 Si1 C16 110.9(3) . .
C18 Si1 C17 107.9(3) . .
C16 Si1 C17 107.6(3) . .
C18 Si1 C12 114.0(3) . .
C16 Si1 C12 108.3(3) . .
C17 Si1 C12 107.8(3) . .
C36 Si2 C34 110.3(4) . .
C36 Si2 C35 106.8(4) . .
C34 Si2 C35 109.6(4) . .
C36 Si2 C30 113.3(3) . .
C34 Si2 C30 107.9(3) . .
C35 Si2 C30 109.0(4) . .
O1 S1 O2 119.8(2) . .
O1 S1 N1 109.0(2) . .
O2 S1 N1 103.3(2) . .
O1 S1 C5 108.0(2) . .
O2 S1 C5 109.2(2) . .
N1 S1 C5 106.9(2) . .
O4 S2 O3 119.0(3) . .
O4 S2 N3 109.8(3) . .
O3 S2 N3 103.0(2) . .
O4 S2 C23 108.8(3) . .
O3 S2 C23 108.9(3) . .
N3 S2 C23 106.4(3) . .

loop_
_geom_bond_atom_site_label_1
_geom_bond_atom_site_label_2
_geom_bond_distance
_geom_bond_site_symmetry_2
C1 C2 1.508(8) .
C1 H1A 0.9800 .
C1 H1B 0.9800 .
C1 H1C 0.9800 .
C2 C7 1.395(7) .
C2 C3 1.392(9) .
C3 C4 1.377(9) .
C3 H3 0.9500 .
C4 C5 1.389(7) .
C4 H4 0.9500 .
C5 C6 1.389(7) .
C5 S1 1.750(5) .
C6 C7 1.384(7) .
C6 H6 0.9500 .
C7 H7 0.9500 .
C8 N2 1.489(7) .
C8 C9 1.500(8) .
C8 C14 1.563(9) .
C8 H8 1.0000 .
C9 C10 1.467(11) .
C9 H9A 0.9900 .
C9 H9B 0.9900 .
C10 C11 1.503(9) .
C10 H10A 0.9900 .
C10 H10B 0.9900 .
C11 C12 1.556(7) .
C11 H11A 0.9900 .
C11 H11B 0.9900 .
C12 N2 1.505(7) .
C12 C13 1.519(7) .
C12 Si1 1.920(6) .
C13 C15 1.275(9) .
C13 C14 1.579(9) .
C14 H14A 0.9900 .
C14 H14B 0.9900 .
C15 H15A 0.9500 .
C15 H15B 0.9500 .
C16 Si1 1.866(7) .
C16 H16A 0.9800 .
C16 H16B 0.9800 .
C16 H16C 0.9800 .
C17 Si1 1.876(7) .
C17 H17A 0.9800 .
C17 H17B 0.9800 .
C17 H17C 0.9800 .
C18 Si1 1.857(6) .
C18 H18A 0.9800 .
C18 H18B 0.9800 .
C18 H18C 0.9800 .
C19 C20 1.495(10) .
C19 H19A 0.9800 .
C19 H19B 0.9800 .
C19 H19C 0.9800 .
C20 C25 1.387(9) .
C20 C21 1.386(10) .
C21 C22 1.392(10) .
C21 H21 0.9500 .
C22 C23 1.381(8) .
C22 H22 0.9500 .
C23 C24 1.371(9) .
C23 S2 1.762(7) .
C24 C25 1.389(10) .
C24 H24 0.9500 .
C25 H25 0.9500 .
C26 C27 1.378(13) .
C26 N4 1.470(9) .
C26 C32 1.598(13) .
C26 H26 1.0000 .
C27 C28 1.365(15) .
C27 H27A 0.9900 .
C27 H27B 0.9900 .
C28 C29 1.474(13) .
C28 H28A 0.9900 .
C28 H28B 0.9900 .
C29 C30 1.554(9) .
C29 H29A 0.9900 .
C29 H29B 0.9900 .
C30 N4 1.507(7) .
C30 C31 1.562(9) .
C30 Si2 1.890(8) .
C31 C33 1.228(14) .
C31 C32 1.664(16) .
C32 H32A 0.9900 .
C32 H32B 0.9900 .
C33 H33A 0.9500 .
C33 H33B 0.9500 .
C34 Si2 1.865(7) .
C34 H34A 0.9800 .
C34 H34B 0.9800 .
C34 H34C 0.9800 .
C35 Si2 1.877(8) .
C35 H35A 0.9800 .
C35 H35B 0.9800 .
C35 H35C 0.9800 .
C36 Si2 1.864(7) .
C36 H36A 0.9800 .
C36 H36B 0.9800 .
C36 H36C 0.9800 .
N1 N2 1.433(6) .
N1 S1 1.650(5) .
N1 H1 0.8800 .
N3 N4 1.421(6) .
N3 S2 1.636(5) .
N3 H3A 0.8800 .
O1 S1 1.421(4) .
O2 S1 1.436(4) .
O3 S2 1.442(4) .
O4 S2 1.435(5) .
